data_7008256
loop_
_publ_author_name
'Spingler, Bernhard'
'Da Pieve, Chiara'

_publ_section_title
;
 Induction of B- to Z-DNA transition by copper and zinc complexes with
 C(15) substituted macrocyclic pentaaza ligands.
;
_journal_issue 9
_journal_name_full 'Dalton transactions (Cambridge, England : 2003)'
_journal_page_first 1637
_journal_page_last 1643
_journal_paper_doi 10.1039/b500317b
_journal_year 2005
_chemical_formula_sum 'C15 H30 Cu F N5 O7'
_chemical_formula_weight 474.98
_chemical_name_systematic
;
?
;
_space_group_IT_number 15
_symmetry_cell_setting monoclinic
_symmetry_space_group_name_Hall '-I 2ya'
_symmetry_space_group_name_H-M 'I 1 2/a 1'
_atom_sites_solution_hydrogens geom
_atom_sites_solution_primary direct
_atom_sites_solution_secondary difmap
_audit_creation_method SHELXL-97
_cell_angle_alpha 90.00
_cell_angle_beta 100.063(5)
_cell_angle_gamma 90.00
_cell_formula_units_Z 8
_cell_length_a 15.0078(6)
_cell_length_b 9.2569(5)
_cell_length_c 29.9742(12)
_cell_measurement_reflns_used 8000
_cell_measurement_temperature 183(2)
_cell_volume 4100.1(3)
_computing_cell_refinement 'IPDS (Stoe, 1999)'
_computing_data_collection 'IPDS (Stoe, 1999)'
_computing_data_reduction 'X-RED (Stoe, 1999)'
_computing_molecular_graphics 'ORTEP-3 (Farrugia, 1997)'
_computing_publication_material 'SHELXL-97 (Sheldrick, 1997)'
_computing_structure_refinement 'SHELXL-97 (Sheldrick, 1997)'
_computing_structure_solution 'SHELXS-97 (Sheldrick, 1990)'
_diffrn_ambient_temperature 183(2)
_diffrn_measured_fraction_theta_full 0.949
_diffrn_measured_fraction_theta_max 0.949
_diffrn_measurement_device_type 'Stoe IPDS'
_diffrn_measurement_method '/f oscillation scan'
_diffrn_radiation_monochromator graphite
_diffrn_radiation_source 'fine-focus sealed tube'
_diffrn_radiation_type MoK\a
_diffrn_radiation_wavelength 0.71073
_diffrn_reflns_av_R_equivalents 0.0796
_diffrn_reflns_av_sigmaI/netI 0.0561
_diffrn_reflns_limit_h_max 20
_diffrn_reflns_limit_h_min -20
_diffrn_reflns_limit_k_max 12
_diffrn_reflns_limit_k_min -12
_diffrn_reflns_limit_l_max 38
_diffrn_reflns_limit_l_min -39
_diffrn_reflns_number 23587
_diffrn_reflns_theta_full 28.49
_diffrn_reflns_theta_max 28.49
_diffrn_reflns_theta_min 2.83
_diffrn_standards_interval_count 'every image'
_diffrn_standards_interval_time 10
_diffrn_standards_number 50-200
_exptl_absorpt_coefficient_mu 1.121
_exptl_absorpt_correction_T_max 0.9256
_exptl_absorpt_correction_T_min 0.7361
_exptl_absorpt_correction_type numerical
_exptl_crystal_colour blue
_exptl_crystal_density_diffrn 1.532
_exptl_crystal_density_method 'not measured'
_exptl_crystal_description plate
_exptl_crystal_F_000 1976
_exptl_crystal_size_max 0.27
_exptl_crystal_size_mid 0.25
_exptl_crystal_size_min 0.03
_refine_diff_density_max 0.617
_refine_diff_density_min -0.650
_refine_diff_density_rms 0.078
_refine_ls_extinction_coef 0.0018(3)
_refine_ls_extinction_expression Fc^*^=kFc[1+0.001xFc^2^\l^3^/sin(2\q)]^-1/4^
_refine_ls_extinction_method SHELXL
_refine_ls_goodness_of_fit_ref 0.892
_refine_ls_hydrogen_treatment mixed
_refine_ls_matrix_type full
_refine_ls_number_parameters 286
_refine_ls_number_reflns 4937
_refine_ls_number_restraints 2
_refine_ls_restrained_S_all 0.892
_refine_ls_R_factor_all 0.0824
_refine_ls_R_factor_gt 0.0511
_refine_ls_shift/su_max 0.001
_refine_ls_shift/su_mean 0.000
_refine_ls_structure_factor_coef Fsqd
_refine_ls_weighting_details 'calc w=1/[\s^2^(Fo^2^)+(0.0896P)^2^+0.0000P] where P=(Fo^2^+2Fc^2^)/3'
_refine_ls_weighting_scheme calc
_refine_ls_wR_factor_gt 0.1286
_refine_ls_wR_factor_ref 0.1450
_reflns_number_gt 2955
_reflns_number_total 4937
_reflns_threshold_expression >2sigma(I)
_cod_data_source_file b500317b.txt
_cod_data_source_block 4
_cod_original_sg_symbol_H-M I2/a
_cod_database_code 7008256

loop_
_symmetry_equiv_pos_as_xyz
'x, y, z'
'-x+1/2, y, -z'
'x+1/2, y+1/2, z+1/2'
'-x+1, y+1/2, -z+1/2'
'-x, -y, -z'
'x-1/2, -y, z'
'-x+1/2, -y+1/2, -z+1/2'
'x, -y+1/2, z+1/2'

loop_
_atom_site_label
_atom_site_type_symbol
_atom_site_fract_x
_atom_site_fract_y
_atom_site_fract_z
_atom_site_U_iso_or_equiv
_atom_site_adp_type
_atom_site_occupancy
_atom_site_symmetry_multiplicity
_atom_site_calc_flag
_atom_site_refinement_flags
_atom_site_disorder_assembly
_atom_site_disorder_group
Cu1 Cu 0.40367(3) 0.24076(4) 0.364468(15) 0.04944(16) Uani 1 1 d . . .
N1 N 0.39169(19) 0.5167(3) 0.43895(11) 0.0542(7) Uani 1 1 d D . .
H1 H 0.432(2) 0.457(4) 0.4508(14) 0.065 Uiso 1 1 d D . .
N4 N 0.28846(19) 0.2383(3) 0.39409(12) 0.0565(7) Uani 1 1 d D . .
H4 H 0.255(2) 0.291(4) 0.3749(12) 0.068 Uiso 1 1 d D . .
N7 N 0.3766(2) 0.0280(3) 0.35244(13) 0.0590(8) Uani 1 1 d . . .
H7 H 0.405(3) -0.009(5) 0.3806(17) 0.071 Uiso 1 1 d . . .
N10 N 0.49614(19) 0.2124(3) 0.32177(12) 0.0517(7) Uani 1 1 d . . .
H10 H 0.468(3) 0.255(4) 0.2960(16) 0.062 Uiso 1 1 d . . .
N13 N 0.57061(19) 0.4943(3) 0.37686(11) 0.0500(7) Uani 1 1 d . . .
H13 H 0.567(3) 0.450(5) 0.3986(15) 0.060 Uiso 1 1 d . . .
O16 O 0.3600(2) 0.7329(3) 0.40410(11) 0.0704(8) Uani 1 1 d . . .
O14 O 0.5466(2) 0.7256(3) 0.35303(11) 0.0742(9) Uani 1 1 d . . .
O31 O 0.50265(17) 0.2623(2) 0.42566(10) 0.0573(6) Uani 1 1 d . . .
O32 O 0.5267(3) 0.0260(3) 0.43012(15) 0.1089(14) Uani 1 1 d . . .
O33 O 0.38310(14) 0.4424(2) 0.34146(9) 0.0496(5) Uani 1 1 d . . .
O34 O 0.26205(17) 0.3555(3) 0.29661(10) 0.0632(7) Uani 1 1 d . . .
O40 O 0.0978(2) 0.2135(3) 0.26861(11) 0.0644(7) Uani 1 1 d . . .
H40A H 0.083(4) 0.245(5) 0.291(2) 0.077 Uiso 1 1 d . . .
H40B H 0.146(4) 0.258(5) 0.2666(17) 0.077 Uiso 1 1 d . . .
F1 F 0.56344(15) 0.5857(2) 0.46098(8) 0.0652(6) Uani 1 1 d . . .
C15 C 0.5155(2) 0.6689(4) 0.42576(14) 0.0550(8) Uani 1 1 d . . .
H15 H 0.5278 0.7713 0.4324 0.066 Uiso 1 1 calc R . .
C16 C 0.4141(2) 0.6415(4) 0.42194(13) 0.0554(8) Uani 1 1 d . . .
C2 C 0.2969(2) 0.4730(4) 0.43559(15) 0.0631(9) Uani 1 1 d . . .
H2A H 0.2625 0.5095 0.4074 0.076 Uiso 1 1 calc R . .
H2B H 0.2724 0.5164 0.4603 0.076 Uiso 1 1 calc R . .
C3 C 0.2853(3) 0.3108(5) 0.43716(15) 0.0637(10) Uani 1 1 d . . .
H3A H 0.3327 0.2714 0.4601 0.076 Uiso 1 1 calc R . .
H3B H 0.2277 0.2897 0.4462 0.076 Uiso 1 1 calc R . .
C5 C 0.2597(2) 0.0838(4) 0.39526(16) 0.0670(11) Uani 1 1 d . . .
H5A H 0.1955 0.0786 0.3961 0.080 Uiso 1 1 calc R . .
H5B H 0.2922 0.0372 0.4223 0.080 Uiso 1 1 calc R . .
C6 C 0.2797(2) 0.0075(4) 0.35344(16) 0.0649(11) Uani 1 1 d . . .
H6A H 0.2658 -0.0946 0.3547 0.078 Uiso 1 1 calc R . .
H6B H 0.2434 0.0482 0.3264 0.078 Uiso 1 1 calc R . .
C8 C 0.4084(3) -0.0088(4) 0.31029(16) 0.0666(10) Uani 1 1 d . . .
H8A H 0.3678 0.0309 0.2845 0.080 Uiso 1 1 calc R . .
H8B H 0.4106 -0.1129 0.3068 0.080 Uiso 1 1 calc R . .
C9 C 0.5023(3) 0.0552(4) 0.31326(16) 0.0632(10) Uani 1 1 d . . .
H9A H 0.5438 0.0100 0.3377 0.076 Uiso 1 1 calc R . .
H9B H 0.5245 0.0388 0.2852 0.076 Uiso 1 1 calc R . .
C11 C 0.5871(2) 0.2780(4) 0.33114(15) 0.0565(9) Uani 1 1 d . . .
H11A H 0.6204 0.2482 0.3077 0.068 Uiso 1 1 calc R . .
H11B H 0.6191 0.2412 0.3598 0.068 Uiso 1 1 calc R . .
C12 C 0.5862(2) 0.4412(4) 0.33315(13) 0.0545(8) Uani 1 1 d . . .
H12A H 0.6437 0.4779 0.3274 0.065 Uiso 1 1 calc R . .
H12B H 0.5391 0.4777 0.3095 0.065 Uiso 1 1 calc R . .
C14 C 0.5465(2) 0.6313(3) 0.38179(13) 0.0534(8) Uani 1 1 d . . .
C31 C 0.5448(3) 0.1501(4) 0.44244(15) 0.0623(9) Uani 1 1 d . . .
C32 C 0.6242(4) 0.1737(6) 0.4790(2) 0.105(2) Uani 1 1 d . . .
H32A H 0.6326 0.2754 0.4844 0.126 Uiso 1 1 calc R . .
H32B H 0.6773 0.1339 0.4699 0.126 Uiso 1 1 calc R . .
H32C H 0.6140 0.1270 0.5062 0.126 Uiso 1 1 calc R . .
C33 C 0.3172(2) 0.4537(3) 0.30863(12) 0.0471(7) Uani 1 1 d . . .
C34 C 0.3099(3) 0.5964(4) 0.28452(15) 0.0619(9) Uani 1 1 d . . .
H34A H 0.3611 0.6089 0.2696 0.074 Uiso 1 1 calc R . .
H34B H 0.3087 0.6728 0.3061 0.074 Uiso 1 1 calc R . .
H34C H 0.2553 0.5986 0.2624 0.074 Uiso 1 1 calc R . .

loop_
_atom_site_aniso_label
_atom_site_aniso_U_11
_atom_site_aniso_U_22
_atom_site_aniso_U_33
_atom_site_aniso_U_23
_atom_site_aniso_U_13
_atom_site_aniso_U_12
Cu1 0.0466(2) 0.0409(2) 0.0598(3) 0.00359(17) 0.00624(16) -0.00313(15)
N1 0.0523(15) 0.0546(15) 0.056(2) 0.0047(13) 0.0107(14) 0.0043(12)
N4 0.0478(13) 0.0545(16) 0.066(2) 0.0127(14) 0.0077(13) -0.0040(12)
N7 0.0516(15) 0.0431(14) 0.078(2) 0.0093(14) -0.0015(15) -0.0054(11)
N10 0.0501(14) 0.0394(13) 0.064(2) -0.0044(12) 0.0068(13) -0.0001(10)
N13 0.0483(13) 0.0445(14) 0.057(2) -0.0005(12) 0.0096(13) -0.0018(11)
O16 0.0760(17) 0.0579(15) 0.077(2) 0.0089(13) 0.0118(15) 0.0186(12)
O14 0.115(2) 0.0449(13) 0.070(2) 0.0038(12) 0.0358(18) -0.0019(13)
O31 0.0545(12) 0.0492(12) 0.0648(18) 0.0022(11) 0.0013(11) 0.0018(10)
O32 0.126(3) 0.0510(16) 0.125(3) 0.0003(18) -0.047(2) 0.0028(17)
O33 0.0459(11) 0.0429(11) 0.0576(16) 0.0032(10) 0.0023(10) -0.0001(8)
O34 0.0554(13) 0.0605(14) 0.069(2) 0.0015(12) -0.0010(12) -0.0121(11)
O40 0.0629(15) 0.0704(16) 0.060(2) -0.0066(13) 0.0127(13) -0.0157(13)
F1 0.0654(12) 0.0618(12) 0.0648(16) 0.0015(10) 0.0020(10) -0.0023(9)
C15 0.0634(19) 0.0427(16) 0.057(2) -0.0012(14) 0.0043(16) -0.0008(14)
C16 0.0617(19) 0.0514(17) 0.053(2) -0.0005(15) 0.0097(16) 0.0063(15)
C2 0.0520(18) 0.073(2) 0.067(3) -0.0033(19) 0.0179(18) 0.0037(16)
C3 0.0549(19) 0.075(2) 0.063(3) 0.0085(19) 0.0131(18) -0.0097(17)
C5 0.0499(17) 0.060(2) 0.089(3) 0.021(2) 0.0061(19) -0.0110(15)
C6 0.0478(17) 0.0459(17) 0.096(3) 0.0118(18) -0.0008(18) -0.0083(13)
C8 0.071(2) 0.0418(17) 0.084(3) -0.0055(17) 0.008(2) -0.0073(15)
C9 0.063(2) 0.0434(17) 0.084(3) -0.0096(17) 0.014(2) -0.0009(14)
C11 0.0506(17) 0.0493(17) 0.071(3) -0.0109(15) 0.0147(17) 0.0011(13)
C12 0.0532(17) 0.0505(17) 0.063(3) -0.0059(15) 0.0183(17) -0.0072(13)
C14 0.0556(18) 0.0448(16) 0.060(2) -0.0015(15) 0.0101(16) -0.0046(13)
C31 0.063(2) 0.057(2) 0.063(3) 0.0022(17) -0.0005(18) 0.0048(16)
C32 0.107(4) 0.091(4) 0.097(5) -0.024(3) -0.042(3) 0.031(3)
C33 0.0452(15) 0.0440(15) 0.052(2) -0.0014(13) 0.0097(14) 0.0021(12)
C34 0.063(2) 0.0553(19) 0.066(3) 0.0083(17) 0.0060(18) 0.0030(15)

loop_
_atom_type_symbol
_atom_type_description
_atom_type_scat_dispersion_real
_atom_type_scat_dispersion_imag
_atom_type_scat_source
C C 0.0033 0.0016 'International Tables Vol C Tables 4.2.6.8 and 6.1.1.4'
H H 0.0000 0.0000 'International Tables Vol C Tables 4.2.6.8 and 6.1.1.4'
N N 0.0061 0.0033 'International Tables Vol C Tables 4.2.6.8 and 6.1.1.4'
O O 0.0106 0.0060 'International Tables Vol C Tables 4.2.6.8 and 6.1.1.4'
F F 0.0171 0.0103 'International Tables Vol C Tables 4.2.6.8 and 6.1.1.4'
Cu Cu 0.3201 1.2651 'International Tables Vol C Tables 4.2.6.8 and 6.1.1.4'

loop_
_geom_angle_atom_site_label_1
_geom_angle_atom_site_label_2
_geom_angle_atom_site_label_3
_geom_angle
_geom_angle_site_symmetry_1
_geom_angle_site_symmetry_3
_geom_angle_publ_flag
O33 Cu1 N7 146.31(13) . . ?
O33 Cu1 N10 89.14(11) . . ?
N7 Cu1 N10 84.34(13) . . ?
O33 Cu1 N4 93.90(10) . . ?
N7 Cu1 N4 84.83(13) . . ?
N10 Cu1 N4 164.67(13) . . ?
O33 Cu1 O31 104.42(9) . . ?
N7 Cu1 O31 109.10(12) . . ?
N10 Cu1 O31 95.81(12) . . ?
N4 Cu1 O31 97.96(12) . . ?
C16 N1 C2 121.4(3) . . ?
C16 N1 H1 121(3) . . ?
C2 N1 H1 118(3) . . ?
C3 N4 C5 111.4(3) . . ?
C3 N4 Cu1 122.0(2) . . ?
C5 N4 Cu1 106.6(2) . . ?
C3 N4 H4 103(3) . . ?
C5 N4 H4 115(3) . . ?
Cu1 N4 H4 98(3) . . ?
C8 N7 C6 117.3(3) . . ?
C8 N7 Cu1 107.1(2) . . ?
C6 N7 Cu1 106.8(2) . . ?
C8 N7 H7 122(3) . . ?
C6 N7 H7 103(3) . . ?
Cu1 N7 H7 98(3) . . ?
C11 N10 C9 110.7(3) . . ?
C11 N10 Cu1 122.0(2) . . ?
C9 N10 Cu1 107.5(2) . . ?
C11 N10 H10 105(3) . . ?
C9 N10 H10 109(3) . . ?
Cu1 N10 H10 102(3) . . ?
C14 N13 C12 120.6(3) . . ?
C14 N13 H13 111(3) . . ?
C12 N13 H13 128(3) . . ?
C31 O31 Cu1 118.7(2) . . ?
C33 O33 Cu1 113.4(2) . . ?
H40A O40 H40B 105(5) . . ?
F1 C15 C14 109.6(3) . . ?
F1 C15 C16 109.8(3) . . ?
C14 C15 C16 110.5(3) . . ?
F1 C15 H15 109.0 . . ?
C14 C15 H15 109.0 . . ?
C16 C15 H15 109.0 . . ?
O16 C16 N1 125.0(3) . . ?
O16 C16 C15 119.5(3) . . ?
N1 C16 C15 115.6(3) . . ?
N1 C2 C3 112.8(3) . . ?
N1 C2 H2A 109.0 . . ?
C3 C2 H2A 109.0 . . ?
N1 C2 H2B 109.0 . . ?
C3 C2 H2B 109.0 . . ?
H2A C2 H2B 107.8 . . ?
N4 C3 C2 114.0(3) . . ?
N4 C3 H3A 108.8 . . ?
C2 C3 H3A 108.8 . . ?
N4 C3 H3B 108.8 . . ?
C2 C3 H3B 108.8 . . ?
H3A C3 H3B 107.7 . . ?
N4 C5 C6 109.1(3) . . ?
N4 C5 H5A 109.9 . . ?
C6 C5 H5A 109.9 . . ?
N4 C5 H5B 109.9 . . ?
C6 C5 H5B 109.9 . . ?
H5A C5 H5B 108.3 . . ?
N7 C6 C5 107.2(3) . . ?
N7 C6 H6A 110.3 . . ?
C5 C6 H6A 110.3 . . ?
N7 C6 H6B 110.3 . . ?
C5 C6 H6B 110.3 . . ?
H6A C6 H6B 108.5 . . ?
N7 C8 C9 107.3(3) . . ?
N7 C8 H8A 110.3 . . ?
C9 C8 H8A 110.3 . . ?
N7 C8 H8B 110.3 . . ?
C9 C8 H8B 110.3 . . ?
H8A C8 H8B 108.5 . . ?
N10 C9 C8 107.9(3) . . ?
N10 C9 H9A 110.1 . . ?
C8 C9 H9A 110.1 . . ?
N10 C9 H9B 110.1 . . ?
C8 C9 H9B 110.1 . . ?
H9A C9 H9B 108.4 . . ?
N10 C11 C12 113.9(3) . . ?
N10 C11 H11A 108.8 . . ?
C12 C11 H11A 108.8 . . ?
N10 C11 H11B 108.8 . . ?
C12 C11 H11B 108.8 . . ?
H11A C11 H11B 107.7 . . ?
N13 C12 C11 112.1(3) . . ?
N13 C12 H12A 109.2 . . ?
C11 C12 H12A 109.2 . . ?
N13 C12 H12B 109.2 . . ?
C11 C12 H12B 109.2 . . ?
H12A C12 H12B 107.9 . . ?
O14 C14 N13 124.4(3) . . ?
O14 C14 C15 119.2(3) . . ?
N13 C14 C15 116.5(3) . . ?
O32 C31 O31 125.3(4) . . ?
O32 C31 C32 117.9(4) . . ?
O31 C31 C32 116.7(4) . . ?
C31 C32 H32A 109.5 . . ?
C31 C32 H32B 109.5 . . ?
H32A C32 H32B 109.5 . . ?
C31 C32 H32C 109.5 . . ?
H32A C32 H32C 109.5 . . ?
H32B C32 H32C 109.5 . . ?
O34 C33 O33 123.7(3) . . ?
O34 C33 C34 121.1(3) . . ?
O33 C33 C34 115.3(3) . . ?
C33 C34 H34A 109.5 . . ?
C33 C34 H34B 109.5 . . ?
H34A C34 H34B 109.5 . . ?
C33 C34 H34C 109.5 . . ?
H34A C34 H34C 109.5 . . ?
H34B C34 H34C 109.5 . . ?

loop_
_geom_bond_atom_site_label_1
_geom_bond_atom_site_label_2
_geom_bond_distance
_geom_bond_site_symmetry_2
_geom_bond_publ_flag
Cu1 O33 1.995(2) . ?
Cu1 N7 2.030(3) . ?
Cu1 N10 2.062(3) . ?
Cu1 N4 2.077(3) . ?
Cu1 O31 2.158(3) . ?
N1 C16 1.330(5) . ?
N1 C2 1.465(5) . ?
N1 H1 0.851(19) . ?
N4 C3 1.463(6) . ?
N4 C5 1.496(5) . ?
N4 H4 0.852(19) . ?
N7 C8 1.466(6) . ?
N7 C6 1.472(4) . ?
N7 H7 0.94(5) . ?
N10 C11 1.475(4) . ?
N10 C9 1.483(4) . ?
N10 H10 0.91(5) . ?
N13 C14 1.334(4) . ?
N13 C12 1.456(5) . ?
N13 H13 0.78(4) . ?
O16 C16 1.229(4) . ?
O14 C14 1.227(4) . ?
O31 C31 1.274(4) . ?
O32 C31 1.222(5) . ?
O33 C33 1.271(4) . ?
O34 C33 1.240(4) . ?
O40 H40A 0.81(5) . ?
O40 H40B 0.84(5) . ?
F1 C15 1.399(4) . ?
C15 C14 1.513(5) . ?
C15 C16 1.527(5) . ?
C15 H15 0.9800 . ?
C2 C3 1.513(6) . ?
C2 H2A 0.9700 . ?
C2 H2B 0.9700 . ?
C3 H3A 0.9700 . ?
C3 H3B 0.9700 . ?
C5 C6 1.514(6) . ?
C5 H5A 0.9700 . ?
C5 H5B 0.9700 . ?
C6 H6A 0.9700 . ?
C6 H6B 0.9700 . ?
C8 C9 1.517(5) . ?
C8 H8A 0.9700 . ?
C8 H8B 0.9700 . ?
C9 H9A 0.9700 . ?
C9 H9B 0.9700 . ?
C11 C12 1.512(5) . ?
C11 H11A 0.9700 . ?
C11 H11B 0.9700 . ?
C12 H12A 0.9700 . ?
C12 H12B 0.9700 . ?
C31 C32 1.486(6) . ?
C32 H32A 0.9600 . ?
C32 H32B 0.9600 . ?
C32 H32C 0.9600 . ?
C33 C34 1.500(5) . ?
C34 H34A 0.9600 . ?
C34 H34B 0.9600 . ?
C34 H34C 0.9600 . ?

loop_
_geom_torsion_atom_site_label_1
_geom_torsion_atom_site_label_2
_geom_torsion_atom_site_label_3
_geom_torsion_atom_site_label_4
_geom_torsion
_geom_torsion_site_symmetry_1
_geom_torsion_site_symmetry_2
_geom_torsion_site_symmetry_3
_geom_torsion_site_symmetry_4
_geom_torsion_publ_flag
O33 Cu1 N4 C3 -77.2(3) . . . . ?
N7 Cu1 N4 C3 136.6(3) . . . . ?
N10 Cu1 N4 C3 -178.3(4) . . . . ?
O31 Cu1 N4 C3 28.0(3) . . . . ?
O33 Cu1 N4 C5 153.4(3) . . . . ?
N7 Cu1 N4 C5 7.2(3) . . . . ?
N10 Cu1 N4 C5 52.4(6) . . . . ?
O31 Cu1 N4 C5 -101.4(2) . . . . ?
O33 Cu1 N7 C8 59.3(3) . . . . ?
N10 Cu1 N7 C8 -20.6(3) . . . . ?
N4 Cu1 N7 C8 148.6(3) . . . . ?
O31 Cu1 N7 C8 -114.8(2) . . . . ?
O33 Cu1 N7 C6 -67.1(4) . . . . ?
N10 Cu1 N7 C6 -147.0(3) . . . . ?
N4 Cu1 N7 C6 22.1(3) . . . . ?
O31 Cu1 N7 C6 118.8(3) . . . . ?
O33 Cu1 N10 C11 74.3(3) . . . . ?
N7 Cu1 N10 C11 -138.8(3) . . . . ?
N4 Cu1 N10 C11 176.0(4) . . . . ?
O31 Cu1 N10 C11 -30.1(3) . . . . ?
O33 Cu1 N10 C9 -156.4(3) . . . . ?
N7 Cu1 N10 C9 -9.5(3) . . . . ?
N4 Cu1 N10 C9 -54.7(6) . . . . ?
O31 Cu1 N10 C9 99.2(3) . . . . ?
O33 Cu1 O31 C31 -164.0(3) . . . . ?
N7 Cu1 O31 C31 12.6(3) . . . . ?
N10 Cu1 O31 C31 -73.4(3) . . . . ?
N4 Cu1 O31 C31 99.9(3) . . . . ?
N7 Cu1 O33 C33 14.9(3) . . . . ?
N10 Cu1 O33 C33 93.3(2) . . . . ?
N4 Cu1 O33 C33 -71.7(2) . . . . ?
O31 Cu1 O33 C33 -170.9(2) . . . . ?
C2 N1 C16 O16 3.3(6) . . . . ?
C2 N1 C16 C15 -176.9(3) . . . . ?
F1 C15 C16 O16 157.0(3) . . . . ?
C14 C15 C16 O16 -82.0(4) . . . . ?
F1 C15 C16 N1 -22.8(4) . . . . ?
C14 C15 C16 N1 98.2(4) . . . . ?
C16 N1 C2 C3 154.5(4) . . . . ?
C5 N4 C3 C2 -169.4(3) . . . . ?
Cu1 N4 C3 C2 63.3(4) . . . . ?
N1 C2 C3 N4 -79.7(4) . . . . ?
C3 N4 C5 C6 -170.2(3) . . . . ?
Cu1 N4 C5 C6 -35.0(3) . . . . ?
C8 N7 C6 C5 -167.2(3) . . . . ?
Cu1 N7 C6 C5 -47.1(3) . . . . ?
N4 C5 C6 N7 55.6(4) . . . . ?
C6 N7 C8 C9 166.2(3) . . . . ?
Cu1 N7 C8 C9 46.2(3) . . . . ?
C11 N10 C9 C8 172.4(4) . . . . ?
Cu1 N10 C9 C8 36.9(4) . . . . ?
N7 C8 C9 N10 -56.0(4) . . . . ?
C9 N10 C11 C12 171.2(3) . . . . ?
Cu1 N10 C11 C12 -60.8(4) . . . . ?
C14 N13 C12 C11 -164.1(3) . . . . ?
N10 C11 C12 N13 81.1(4) . . . . ?
C12 N13 C14 O14 -9.4(6) . . . . ?
C12 N13 C14 C15 169.2(3) . . . . ?
F1 C15 C14 O14 -147.6(3) . . . . ?
C16 C15 C14 O14 91.3(4) . . . . ?
F1 C15 C14 N13 33.6(4) . . . . ?
C16 C15 C14 N13 -87.5(4) . . . . ?
Cu1 O31 C31 O32 -9.5(6) . . . . ?
Cu1 O31 C31 C32 168.4(4) . . . . ?
Cu1 O33 C33 O34 11.0(4) . . . . ?
Cu1 O33 C33 C34 -168.9(2) . . . . ?
